data_7229049
loop_
_publ_author_name
'Li, Yunwu'
'Guo, Ling-Yu'
'Feng, Lei'
'Jaglicic, Zvonko'
'Zeng, Suyuan'
'Sun, Di'

_publ_section_title
;
 Self-Assembly, Structures, Magnetic Properties and Solution Behaviors of
 Six Mixed-Valence Cobalt Clusters
;
_journal_name_full CrystEngComm
_journal_paper_doi 10.1039/C7CE01375B
_journal_year 2017
_chemical_formula_sum 'C30 H62 Co5 N16 O12'
_chemical_formula_weight 1133.60
_space_group_crystal_system monoclinic
_space_group_IT_number 9
_space_group_name_Hall 'C -2yc'
_space_group_name_H-M_alt 'C 1 c 1'
_symmetry_space_group_name_Hall 'C -2yc'
_symmetry_space_group_name_H-M 'C 1 c 1'
_atom_sites_solution_hydrogens mixed
_audit_creation_method SHELXL-2014/7
_audit_update_record
;
2017-04-24 deposited with the CCDC.
2017-09-04 downloaded from the CCDC.
;
_cell_angle_alpha 90
_cell_angle_beta 120.7644(13)
_cell_angle_gamma 90
_cell_formula_units_Z 8
_cell_length_a 18.9823(4)
_cell_length_b 31.2644(5)
_cell_length_c 19.2712(4)
_cell_measurement_reflns_used 4166
_cell_measurement_temperature 298(2)
_cell_measurement_theta_max 19.448
_cell_measurement_theta_min 2.450
_cell_volume 9827.5(4)
_computing_structure_refinement 'SHELXL-2014/7 (Sheldrick, 2014)'
_diffrn_ambient_temperature 298(2)
_diffrn_measured_fraction_theta_full 0.996
_diffrn_measured_fraction_theta_max 0.996
_diffrn_measurement_device_type 'Bruker APEX-II CCD'
_diffrn_radiation_type MoK\a
_diffrn_radiation_wavelength 0.71073
_diffrn_reflns_av_R_equivalents 0.0555
_diffrn_reflns_av_unetI/netI 0.0847
_diffrn_reflns_Laue_measured_fraction_full 0.996
_diffrn_reflns_Laue_measured_fraction_max 0.996
_diffrn_reflns_limit_h_max 13
_diffrn_reflns_limit_h_min -22
_diffrn_reflns_limit_k_max 36
_diffrn_reflns_limit_k_min -37
_diffrn_reflns_limit_l_max 22
_diffrn_reflns_limit_l_min -22
_diffrn_reflns_number 21350
_diffrn_reflns_point_group_measured_fraction_full 0.619
_diffrn_reflns_point_group_measured_fraction_max 0.619
_diffrn_reflns_theta_full 24.998
_diffrn_reflns_theta_max 24.998
_diffrn_reflns_theta_min 2.448
_exptl_absorpt_coefficient_mu 1.721
_exptl_absorpt_correction_T_max 0.7456
_exptl_absorpt_correction_T_min 0.5811
_exptl_absorpt_correction_type multi-scan
_exptl_absorpt_process_details sadabs
_exptl_crystal_density_diffrn 1.532
_exptl_crystal_description plate
_exptl_crystal_F_000 4680
_exptl_crystal_size_max 0.200
_exptl_crystal_size_mid 0.150
_exptl_crystal_size_min 0.100
_exptl_transmission_factor_max 0.7794
_exptl_transmission_factor_min 0.7794
_refine_diff_density_max 0.634
_refine_diff_density_min -0.656
_refine_diff_density_rms 0.080
_refine_ls_abs_structure_details
;
 Flack x determined using 1390 quotients [(I+)-(I-)]/[(I+)+(I-)]
 (Parsons, Flack and Wagner, Acta Cryst. B69 (2013) 249-259).
;
_refine_ls_abs_structure_Flack -0.011(15)
_refine_ls_extinction_method none
_refine_ls_goodness_of_fit_ref 0.985
_refine_ls_hydrogen_treatment constr
_refine_ls_matrix_type full
_refine_ls_number_parameters 1162
_refine_ls_number_reflns 10747
_refine_ls_number_restraints 104
_refine_ls_restrained_S_all 1.000
_refine_ls_R_factor_all 0.0777
_refine_ls_R_factor_gt 0.0462
_refine_ls_shift/su_max 0.011
_refine_ls_shift/su_mean 0.000
_refine_ls_structure_factor_coef Fsqd
_refine_ls_weighting_details 'w=1/[\s^2^(Fo^2^)+(0.0447P)^2^] where P=(Fo^2^+2Fc^2^)/3'
_refine_ls_weighting_scheme calc
_refine_ls_wR_factor_gt 0.0887
_refine_ls_wR_factor_ref 0.1010
_reflns_Friedel_coverage 0.240
_reflns_Friedel_fraction_full 0.240
_reflns_Friedel_fraction_max 0.240
_reflns_number_gt 7807
_reflns_number_total 10747
_reflns_threshold_expression 'I > 2\s(I)'
_cod_data_source_file c7ce01375b2.cif
_cod_data_source_block p3
_cod_original_cell_volume 9827.5(3)
_cod_database_code 7229049
_shelx_shelxl_version_number 2014/7
_shelx_space_group_comment
;
The symmetry employed for this shelxl refinement is uniquely defined
by the following loop, which should always be used as a source of
symmetry information in preference to the above space-group names.
They are only intended as comments.
;
_shelx_estimated_absorpt_t_min 0.725
_shelx_estimated_absorpt_t_max 0.847

loop_
_space_group_symop_operation_xyz
'x, y, z'
'x, -y, z+1/2'
'x+1/2, y+1/2, z'
'x+1/2, -y+1/2, z+1/2'

loop_
_atom_site_label
_atom_site_type_symbol
_atom_site_fract_x
_atom_site_fract_y
_atom_site_fract_z
_atom_site_U_iso_or_equiv
_atom_site_adp_type
_atom_site_occupancy
_atom_site_site_symmetry_order
_atom_site_calc_flag
_atom_site_refinement_flags_posn
_atom_site_refinement_flags_adp
_atom_site_refinement_flags_occupancy
_atom_site_disorder_assembly
_atom_site_disorder_group
Co1 Co 0.45406(8) 0.66107(4) 0.48045(7) 0.0364(3) Uani 1 1 d . . . . .
Co2 Co 0.39914(8) 0.59523(4) 0.54122(7) 0.0360(3) Uani 1 1 d . . . . .
Co3 Co 0.28513(8) 0.61776(4) 0.35698(8) 0.0339(3) Uani 1 1 d . . . . .
Co4 Co 0.10196(8) 0.63587(4) 0.22649(7) 0.0378(3) Uani 1 1 d . . . . .
Co5 Co 0.18835(8) 0.57761(4) 0.18449(7) 0.0374(3) Uani 1 1 d . . . . .
O1 O 0.0168(4) 0.6230(2) 0.1193(4) 0.0486(19) Uani 1 1 d . . . . .
O2 O 0.0832(5) 0.5761(2) 0.0860(4) 0.050(2) Uani 1 1 d . . . . .
O3 O 0.1842(4) 0.6379(2) 0.1972(4) 0.0418(16) Uani 1 1 d . U . . .
O4 O 0.1410(4) 0.5787(2) 0.2503(3) 0.0363(16) Uani 1 1 d . . . . .
O5 O 0.2931(4) 0.5783(2) 0.2793(4) 0.0406(17) Uani 1 1 d . . . . .
O6 O 0.3647(4) 0.6643(2) 0.3753(4) 0.0397(17) Uani 1 1 d . . . . .
O7 O 0.1846(4) 0.6495(2) 0.3319(4) 0.0417(17) Uani 1 1 d . . . . .
O8 O 0.2992(4) 0.5812(2) 0.4486(4) 0.0396(17) Uani 1 1 d . . . . .
O9 O 0.4447(4) 0.6003(2) 0.4734(4) 0.0393(17) Uani 1 1 d . . . . .
O10 O 0.5481(4) 0.6588(2) 0.5879(4) 0.0439(18) Uani 1 1 d . . . . .
O11 O 0.3774(4) 0.65451(19) 0.5146(3) 0.0351(16) Uani 1 1 d . . . . .
O12 O 0.5005(4) 0.6071(2) 0.6361(4) 0.0438(18) Uani 1 1 d . . . . .
N1 N 0.3457(9) 0.7658(4) 0.4339(11) 0.140(7) Uani 1 1 d . . . . .
N2 N 0.4005(8) 0.7439(4) 0.4585(6) 0.064(3) Uani 1 1 d . . . . .
N3 N 0.4638(6) 0.7226(3) 0.4891(5) 0.051(2) Uani 1 1 d . . . . .
N4 N -0.0889(8) 0.5873(4) 0.2033(8) 0.098(4) Uani 1 1 d . . . . .
N5 N -0.0329(7) 0.6097(4) 0.2298(6) 0.060(3) Uani 1 1 d . . . . .
N6 N 0.0245(7) 0.6335(3) 0.2622(6) 0.060(3) Uani 1 1 d . . . . .
N7 N 0.0902(7) 0.6977(3) 0.2068(6) 0.067(3) Uani 1 1 d . U . . .
N8 N 0.2370(7) 0.5785(3) 0.1164(5) 0.061(3) Uani 1 1 d . . . . .
N9 N 0.3052(8) 0.5868(4) 0.1435(6) 0.080(4) Uani 1 1 d . . . . .
N10 N 0.3715(10) 0.5954(6) 0.1669(8) 0.146(7) Uani 1 1 d . . . . .
N11 N 0.1911(6) 0.5153(3) 0.1963(6) 0.050(2) Uani 1 1 d . . . . .
N12 N 0.5248(5) 0.6532(3) 0.4365(5) 0.050(2) Uani 1 1 d . . . . .
N13 N 0.3572(10) 0.4799(4) 0.4855(8) 0.121(6) Uani 1 1 d . . . . .
N14 N 0.3909(7) 0.5080(3) 0.5253(7) 0.067(3) Uani 1 1 d . . . . .
N15 N 0.4278(6) 0.5357(3) 0.5712(5) 0.057(3) Uani 1 1 d . . . . .
N16 N 0.3383(5) 0.6018(2) 0.5969(4) 0.040(2) Uani 1 1 d . . . . .
C1 C 0.6164(8) 0.6519(5) 0.7855(6) 0.077(4) Uani 1 1 d . . . . .
H1A H 0.6663 0.6548 0.8366 0.115 Uiso 1 1 calc R U . . .
H1B H 0.5798 0.6330 0.7910 0.115 Uiso 1 1 calc R U . . .
H1C H 0.5911 0.6795 0.7679 0.115 Uiso 1 1 calc R U . . .
C2 C 0.7000(7) 0.6623(5) 0.7194(7) 0.085(5) Uani 1 1 d . . . . .
H2A H 0.7070 0.6526 0.6761 0.127 Uiso 1 1 calc R U . . .
H2B H 0.7513 0.6603 0.7695 0.127 Uiso 1 1 calc R U . . .
H2C H 0.6818 0.6915 0.7099 0.127 Uiso 1 1 calc R U . . .
C3 C 0.6683(8) 0.5882(4) 0.7443(7) 0.076(4) Uani 1 1 d . . . . .
H3A H 0.6728 0.5767 0.7006 0.114 Uiso 1 1 calc R U . . .
H3B H 0.6315 0.5709 0.7526 0.114 Uiso 1 1 calc R U . . .
H3C H 0.7214 0.5884 0.7927 0.114 Uiso 1 1 calc R U . . .
C4 C 0.6353(6) 0.6340(3) 0.7239(5) 0.043(3) Uani 1 1 d . . . . .
C5 C 0.5542(7) 0.6335(3) 0.6433(6) 0.041(3) Uani 1 1 d . . . . .
C6 C 0.3825(10) 0.5881(4) 0.6838(7) 0.081(4) Uani 1 1 d . . . . .
H6A H 0.4140 0.5628 0.6902 0.121 Uiso 1 1 calc R U . . .
H6B H 0.3432 0.5821 0.6999 0.121 Uiso 1 1 calc R U . . .
H6C H 0.4184 0.6106 0.7169 0.121 Uiso 1 1 calc R U . . .
C7 C 0.3155(8) 0.6489(3) 0.5919(8) 0.065(4) Uani 1 1 d . . . . .
H7A H 0.3201 0.6577 0.6423 0.078 Uiso 1 1 calc R U . . .
H7B H 0.2591 0.6530 0.5490 0.078 Uiso 1 1 calc R U . . .
C8 C 0.3720(8) 0.6761(3) 0.5755(7) 0.051(3) Uani 1 1 d . . . . .
H8A H 0.3493 0.7045 0.5576 0.061 Uiso 1 1 calc R U . . .
H8B H 0.4257 0.6787 0.6238 0.061 Uiso 1 1 calc R U . . .
C9 C 0.2660(8) 0.5743(5) 0.5508(7) 0.078(4) Uani 1 1 d . . . . .
H9A H 0.2235 0.5825 0.5619 0.093 Uiso 1 1 calc R U . . .
H9B H 0.2808 0.5448 0.5675 0.093 Uiso 1 1 calc R U . . .
C10 C 0.2339(7) 0.5781(4) 0.4617(6) 0.057(3) Uani 1 1 d . . . . .
H10A H 0.2009 0.5532 0.4339 0.068 Uiso 1 1 calc R U . . .
H10B H 0.1995 0.6033 0.4405 0.068 Uiso 1 1 calc R U . . .
C11 C 0.5877(9) 0.6848(6) 0.4550(10) 0.119(7) Uani 1 1 d . . . . .
H11A H 0.5631 0.7102 0.4236 0.179 Uiso 1 1 calc R U . . .
H11B H 0.6268 0.6736 0.4423 0.179 Uiso 1 1 calc R U . . .
H11C H 0.6150 0.6918 0.5114 0.179 Uiso 1 1 calc R U . . .
C12 C 0.5702(11) 0.6127(5) 0.4727(12) 0.112(6) Uani 1 1 d . . . . .
H12A H 0.6181 0.6188 0.5249 0.134 Uiso 1 1 calc R U . . .
H12B H 0.5890 0.6009 0.4383 0.134 Uiso 1 1 calc R U . . .
C13 C 0.4717(9) 0.6485(7) 0.3475(7) 0.131(8) Uani 1 1 d . . . . .
H13A H 0.4983 0.6610 0.3207 0.157 Uiso 1 1 calc R U . . .
H13B H 0.4617 0.6185 0.3331 0.157 Uiso 1 1 calc R U . . .
C14 C 0.5180(7) 0.5801(4) 0.4828(6) 0.054(3) Uani 1 1 d . . . . .
H14A H 0.5027 0.5577 0.4428 0.064 Uiso 1 1 calc R U . . .
H14B H 0.5490 0.5672 0.5360 0.064 Uiso 1 1 calc R U . . .
C15 C 0.3930(7) 0.6708(4) 0.3218(7) 0.060(3) Uani 1 1 d . . . . .
H15A H 0.4003 0.7012 0.3176 0.073 Uiso 1 1 calc R U . . .
H15B H 0.3520 0.6606 0.2686 0.073 Uiso 1 1 calc R U . . .
C16 C 0.1890(7) 0.6943(3) 0.3490(7) 0.058(3) Uani 1 1 d . . . . .
H16A H 0.1939 0.6983 0.4012 0.070 Uiso 1 1 calc R U . . .
H16B H 0.2375 0.7062 0.3518 0.070 Uiso 1 1 calc R U . . .
C17 C 0.1181(10) 0.7164(4) 0.2888(9) 0.106(6) Uani 1 1 d . . . . .
H17A H 0.1310 0.7465 0.2891 0.127 Uiso 1 1 calc R U . . .
H17B H 0.0745 0.7142 0.3007 0.127 Uiso 1 1 calc R U . . .
C18 C 0.0060(8) 0.7134(4) 0.1524(8) 0.087(5) Uani 1 1 d . . . . .
H18A H -0.0126 0.7039 0.0983 0.130 Uiso 1 1 calc R U . . .
H18B H 0.0056 0.7441 0.1536 0.130 Uiso 1 1 calc R U . . .
H18C H -0.0296 0.7024 0.1698 0.130 Uiso 1 1 calc R U . . .
C19 C 0.1433(8) 0.7085(4) 0.1761(8) 0.072(3) Uani 1 1 d . U . . .
H19A H 0.1935 0.7208 0.2197 0.087 Uiso 1 1 calc R U . . .
H19B H 0.1166 0.7302 0.1347 0.087 Uiso 1 1 calc R U . . .
C20 C 0.1645(8) 0.6723(3) 0.1422(7) 0.060(2) Uani 1 1 d . U . . .
H20A H 0.1185 0.6648 0.0895 0.072 Uiso 1 1 calc R U . . .
H20B H 0.2110 0.6794 0.1364 0.072 Uiso 1 1 calc R U . . .
C21 C 0.3267(7) 0.5370(3) 0.3063(6) 0.059(3) Uani 1 1 d . . . . .
H21A H 0.3221 0.5289 0.3524 0.070 Uiso 1 1 calc R U . . .
H21B H 0.3843 0.5370 0.3229 0.070 Uiso 1 1 calc R U . . .
C22 C 0.2808(8) 0.5055(4) 0.2386(7) 0.071(4) Uani 1 1 d . . . . .
H22A H 0.3000 0.5074 0.2007 0.086 Uiso 1 1 calc R U . . .
H22B H 0.2905 0.4766 0.2600 0.086 Uiso 1 1 calc R U . . .
C23 C 0.1574(10) 0.5051(4) 0.2486(9) 0.085(5) Uani 1 1 d . . . . .
H23A H 0.2017 0.5031 0.3043 0.102 Uiso 1 1 calc R U . . .
H23B H 0.1297 0.4777 0.2330 0.102 Uiso 1 1 calc R U . . .
C24 C 0.0973(7) 0.5397(3) 0.2409(7) 0.053(3) Uani 1 1 d . . . . .
H24A H 0.0473 0.5384 0.1885 0.064 Uiso 1 1 calc R U . . .
H24B H 0.0835 0.5367 0.2827 0.064 Uiso 1 1 calc R U . . .
C25 C 0.1500(9) 0.4915(4) 0.1196(8) 0.093(5) Uani 1 1 d . . . . .
H25A H 0.0931 0.4993 0.0895 0.139 Uiso 1 1 calc R U . . .
H25B H 0.1547 0.4614 0.1306 0.139 Uiso 1 1 calc R U . . .
H25C H 0.1753 0.4983 0.0888 0.139 Uiso 1 1 calc R U . . .
C26 C 0.0198(7) 0.5977(4) 0.0717(6) 0.046(3) Uani 1 1 d . . . . .
C27 C -0.0556(7) 0.5932(4) -0.0127(6) 0.064(4) Uani 1 1 d . U . . .
C28 C -0.1296(8) 0.6012(7) -0.0096(8) 0.133(7) Uani 1 1 d . U . . .
H28A H -0.1294 0.5835 0.0312 0.200 Uiso 1 1 calc R U . . .
H28B H -0.1770 0.5947 -0.0611 0.200 Uiso 1 1 calc R U . . .
H28C H -0.1312 0.6308 0.0032 0.200 Uiso 1 1 calc R U . . .
C29 C -0.0605(11) 0.5487(5) -0.0467(9) 0.138(8) Uani 1 1 d . . . . .
H29A H -0.0089 0.5417 -0.0418 0.207 Uiso 1 1 calc R U . . .
H29B H -0.1029 0.5481 -0.1025 0.207 Uiso 1 1 calc R U . . .
H29C H -0.0727 0.5283 -0.0171 0.207 Uiso 1 1 calc R U . . .
C30 C -0.0499(11) 0.6255(6) -0.0661(8) 0.124(7) Uani 1 1 d . . . . .
H30A H -0.0445 0.6535 -0.0434 0.186 Uiso 1 1 calc R U . . .
H30B H -0.0987 0.6244 -0.1186 0.186 Uiso 1 1 calc R U . . .
H30C H -0.0030 0.6195 -0.0709 0.186 Uiso 1 1 calc R U . . .
Co6 Co 0.45585(8) 0.32642(4) 0.43499(7) 0.0373(3) Uani 1 1 d . . . . .
Co7 Co 0.60625(8) 0.32175(4) 0.58378(7) 0.0370(3) Uani 1 1 d . . . . .
Co8 Co 0.48426(8) 0.24491(4) 0.54095(8) 0.0378(3) Uani 1 1 d . . . . .
Co9 Co 0.39881(8) 0.18964(4) 0.61568(8) 0.0415(4) Uani 1 1 d . . . . .
Co10 Co 0.46789(8) 0.14374(4) 0.53936(8) 0.0405(4) Uani 1 1 d . . . . .
O13 O 0.5004(4) 0.3804(2) 0.4318(4) 0.0479(19) Uani 1 1 d . . . . .
O14 O 0.6228(4) 0.3755(2) 0.5479(4) 0.0461(18) Uani 1 1 d . . . . .
O15 O 0.4093(4) 0.2731(2) 0.4346(4) 0.0416(17) Uani 1 1 d . . . . .
O16 O 0.5919(4) 0.2689(2) 0.6227(4) 0.0466(17) Uani 1 1 d . U . . .
O17 O 0.5589(4) 0.2971(2) 0.4801(4) 0.0405(16) Uani 1 1 d . U . . .
O18 O 0.4939(4) 0.33170(19) 0.5474(3) 0.0322(15) Uani 1 1 d . . . . .
O19 O 0.5119(4) 0.1893(2) 0.5102(4) 0.0442(18) Uani 1 1 d . . . . .
O20 O 0.4203(4) 0.24540(19) 0.5970(4) 0.0375(16) Uani 1 1 d . . . . .
O21 O 0.5061(4) 0.1724(2) 0.6403(4) 0.0439(18) Uani 1 1 d . . . . .
O22 O 0.3753(4) 0.1772(2) 0.5100(4) 0.0510(16) Uani 1 1 d . U . . .
O23 O 0.4252(5) 0.0964(2) 0.5713(4) 0.052(2) Uani 1 1 d . . . . .
O24 O 0.3729(4) 0.1331(2) 0.6345(4) 0.053(2) Uani 1 1 d . . . . .
N17 N 0.4326(8) 0.2591(4) 0.2649(7) 0.095(4) Uani 1 1 d . . . . .
N18 N 0.4273(6) 0.2898(4) 0.2939(5) 0.056(3) Uani 1 1 d . . . . .
N19 N 0.4207(7) 0.3222(3) 0.3216(5) 0.064(3) Uani 1 1 d . . . . .
N20 N 0.3535(5) 0.3526(3) 0.4154(5) 0.047(2) Uani 1 1 d . . . . .
N21 N 0.7110(6) 0.2996(3) 0.6011(6) 0.067(2) Uani 1 1 d . U . . .
N22 N 0.6532(6) 0.3480(3) 0.6880(6) 0.057(3) Uani 1 1 d . . . . .
N23 N 0.6321(6) 0.3378(4) 0.7341(6) 0.066(3) Uani 1 1 d . . . . .
N24 N 0.6168(9) 0.3296(6) 0.7815(7) 0.143(7) Uani 1 1 d . . . . .
N25 N 0.6947(7) 0.1327(4) 0.6662(7) 0.086(4) Uani 1 1 d . . . . .
N26 N 0.6289(7) 0.1229(3) 0.6187(6) 0.054(3) Uani 1 1 d . . . . .
N27 N 0.5643(6) 0.1086(3) 0.5711(6) 0.060(3) Uani 1 1 d . . . . .
N28 N 0.4116(6) 0.1255(3) 0.4268(6) 0.064(2) Uani 1 1 d . U . . .
N29 N 0.2241(9) 0.2671(5) 0.5230(12) 0.136(7) Uani 1 1 d . . . . .
N30 N 0.2588(7) 0.2368(4) 0.5552(7) 0.070(3) Uani 1 1 d . . . . .
N31 N 0.2906(6) 0.2054(3) 0.5911(6) 0.060(3) Uani 1 1 d . . . . .
N32 N 0.4571(6) 0.2030(3) 0.7323(5) 0.050(2) Uani 1 1 d . . . . .
C31 C 0.6044(11) 0.4674(4) 0.5388(9) 0.096(5) Uani 1 1 d . . . . .
H31A H 0.5529 0.4687 0.5371 0.144 Uiso 1 1 calc R U . . .
H31B H 0.6207 0.4958 0.5338 0.144 Uiso 1 1 calc R U . . .
H31C H 0.6453 0.4552 0.5893 0.144 Uiso 1 1 calc R U . . .
C32 C 0.6767(10) 0.4368(5) 0.4749(9) 0.095(5) Uani 1 1 d . . . . .
H32A H 0.7176 0.4266 0.5273 0.142 Uiso 1 1 calc R U . . .
H32B H 0.6925 0.4644 0.4657 0.142 Uiso 1 1 calc R U . . .
H32C H 0.6719 0.4172 0.4344 0.142 Uiso 1 1 calc R U . . .
C33 C 0.5297(10) 0.4585(4) 0.3905(8) 0.095(5) Uani 1 1 d . . . . .
H33A H 0.5074 0.4360 0.3511 0.142 Uiso 1 1 calc R U . . .
H33B H 0.5532 0.4801 0.3731 0.142 Uiso 1 1 calc R U . . .
H33C H 0.4868 0.4708 0.3965 0.142 Uiso 1 1 calc R U . . .
C34 C 0.5953(8) 0.4403(3) 0.4708(7) 0.054(3) Uani 1 1 d . . . . .
C35 C 0.5698(7) 0.3948(3) 0.4832(6) 0.041(3) Uani 1 1 d . . . . .
C36 C 0.4540(6) 0.3662(4) 0.5584(6) 0.048(3) Uani 1 1 d . . . . .
H36A H 0.4735 0.3930 0.5490 0.057 Uiso 1 1 calc R U . . .
H36B H 0.4637 0.3663 0.6129 0.057 Uiso 1 1 calc R U . . .
C37 C 0.3626(7) 0.3602(4) 0.4969(6) 0.059(3) Uani 1 1 d . . . . .
H37A H 0.3413 0.3360 0.5120 0.071 Uiso 1 1 calc R U . . .
H37B H 0.3323 0.3856 0.4952 0.071 Uiso 1 1 calc R U . . .
C38 C 0.3281(8) 0.3915(3) 0.3670(7) 0.069(4) Uani 1 1 d . . . . .
H38A H 0.3655 0.4142 0.3969 0.103 Uiso 1 1 calc R U . . .
H38B H 0.2739 0.3992 0.3545 0.103 Uiso 1 1 calc R U . . .
H38C H 0.3281 0.3867 0.3178 0.103 Uiso 1 1 calc R U . . .
C39 C 0.2896(8) 0.3181(4) 0.3696(7) 0.068(4) Uani 1 1 d . . . . .
H39A H 0.2401 0.3241 0.3709 0.082 Uiso 1 1 calc R U . . .
H39B H 0.2756 0.3174 0.3137 0.082 Uiso 1 1 calc R U . . .
C40 C 0.3239(7) 0.2763(4) 0.4085(7) 0.058(3) Uani 1 1 d . . . . .
H40A H 0.3169 0.2727 0.4545 0.070 Uiso 1 1 calc R U . . .
H40B H 0.2942 0.2534 0.3704 0.070 Uiso 1 1 calc R U . . .
C41 C 0.7783(7) 0.3278(5) 0.6397(9) 0.099(5) Uani 1 1 d . . . . .
H41A H 0.7632 0.3553 0.6137 0.148 Uiso 1 1 calc R U . . .
H41B H 0.8235 0.3165 0.6363 0.148 Uiso 1 1 calc R U . . .
H41C H 0.7942 0.3309 0.6954 0.148 Uiso 1 1 calc R U . . .
C42 C 0.6939(8) 0.2826(4) 0.5249(7) 0.078(3) Uani 1 1 d . U . . .
H42A H 0.6941 0.2517 0.5280 0.093 Uiso 1 1 calc R U . . .
H42B H 0.7381 0.2909 0.5163 0.093 Uiso 1 1 calc R U . . .
C43 C 0.6154(7) 0.2963(4) 0.4538(7) 0.061(2) Uani 1 1 d . U . . .
H43A H 0.6207 0.3244 0.4357 0.073 Uiso 1 1 calc R U . . .
H43B H 0.5982 0.2762 0.4097 0.073 Uiso 1 1 calc R U . . .
C44 C 0.7318(8) 0.2659(4) 0.6642(8) 0.080(3) Uani 1 1 d . U . . .
H44A H 0.7696 0.2458 0.6623 0.096 Uiso 1 1 calc R U . . .
H44B H 0.7599 0.2795 0.7169 0.096 Uiso 1 1 calc R U . . .
C45 C 0.6634(7) 0.2429(4) 0.6561(7) 0.065(2) Uani 1 1 d . U . . .
H45A H 0.6760 0.2326 0.7086 0.078 Uiso 1 1 calc R U . . .
H45B H 0.6530 0.2183 0.6214 0.078 Uiso 1 1 calc R U . . .
C46 C 0.4458(7) 0.2713(3) 0.6678(6) 0.054(3) Uani 1 1 d . . . . .
H46A H 0.3983 0.2819 0.6690 0.065 Uiso 1 1 calc R U . . .
H46B H 0.4776 0.2956 0.6678 0.065 Uiso 1 1 calc R U . . .
C47 C 0.4971(10) 0.2431(4) 0.7399(7) 0.080(4) Uani 1 1 d . . . . .
H47A H 0.5498 0.2381 0.7447 0.096 Uiso 1 1 calc R U . . .
H47B H 0.5066 0.2576 0.7885 0.096 Uiso 1 1 calc R U . . .
C48 C 0.4028(9) 0.2040(4) 0.7682(7) 0.076(4) Uani 1 1 d . . . . .
H48A H 0.3712 0.2298 0.7523 0.114 Uiso 1 1 calc R U . . .
H48B H 0.4361 0.2029 0.8260 0.114 Uiso 1 1 calc R U . . .
H48C H 0.3666 0.1798 0.7491 0.114 Uiso 1 1 calc R U . . .
C49 C 0.5183(8) 0.1685(5) 0.7709(7) 0.072(4) Uani 1 1 d . . . . .
H49A H 0.4926 0.1436 0.7786 0.086 Uiso 1 1 calc R U . . .
H49B H 0.5620 0.1779 0.8234 0.086 Uiso 1 1 calc R U . . .
C50 C 0.5538(7) 0.1567(4) 0.7176(6) 0.053(3) Uani 1 1 d . . . . .
H50A H 0.6088 0.1683 0.7413 0.064 Uiso 1 1 calc R U . . .
H50B H 0.5574 0.1258 0.7155 0.064 Uiso 1 1 calc R U . . .
C51 C 0.4997(10) 0.1835(4) 0.4328(8) 0.075(4) Uani 1 1 d . . . . .
H51A H 0.5515 0.1872 0.4349 0.090 Uiso 0.5 1 calc R U P A 1
H51B H 0.4620 0.2051 0.3969 0.090 Uiso 0.5 1 calc R U P A 1
H51C H 0.5434 0.1658 0.4360 0.090 Uiso 0.5 1 calc R U P B 2
H51D H 0.5013 0.2109 0.4103 0.090 Uiso 0.5 1 calc R U P B 2
C52 C 0.4643(19) 0.1380(10) 0.3980(15) 0.069(9) Uani 0.5 1 d . . P C 1
H52A H 0.4339 0.1388 0.3395 0.083 Uiso 0.5 1 calc R U P C 1
H52B H 0.5087 0.1176 0.4155 0.083 Uiso 0.5 1 calc R U P C 1
C52A C 0.4200(18) 0.1627(9) 0.3797(13) 0.058(7) Uani 0.5 1 d . . P C 2
H52C H 0.4175 0.1522 0.3311 0.070 Uiso 0.5 1 calc R U P C 2
H52D H 0.3757 0.1830 0.3642 0.070 Uiso 0.5 1 calc R U P C 2
C53 C 0.4204(10) 0.0809(5) 0.4137(8) 0.115(5) Uani 1 1 d . U . D 2
H53A H 0.4774 0.0744 0.4354 0.172 Uiso 1 1 calc R U . D 2
H53B H 0.3905 0.0749 0.3568 0.172 Uiso 1 1 calc R U . D 2
H53C H 0.3992 0.0636 0.4401 0.172 Uiso 1 1 calc R U . D 2
C54 C 0.3267(7) 0.1360(4) 0.3951(7) 0.0667(19) Uani 1 1 d . U . . .
H54A H 0.3105 0.1542 0.3486 0.080 Uiso 1 1 d R U . . .
H54B H 0.2945 0.1101 0.3753 0.080 Uiso 1 1 d R U . . .
C55 C 0.3014(7) 0.1581(4) 0.4437(6) 0.0595(18) Uani 1 1 d . U . . .
H55A H 0.2768 0.1384 0.4642 0.071 Uiso 1 1 calc R U . . .
H55B H 0.2616 0.1801 0.4124 0.071 Uiso 1 1 calc R U . . .
C56 C 0.3888(7) 0.0984(3) 0.6111(7) 0.045(3) Uani 1 1 d . . . . .
C57 C 0.3659(8) 0.0560(4) 0.6342(8) 0.066(4) Uani 1 1 d . . . . .
C58 C 0.3718(15) 0.0196(5) 0.5891(12) 0.152(9) Uani 1 1 d . . . . .
H58A H 0.3406 0.0256 0.5323 0.228 Uiso 1 1 calc R U . . .
H58B H 0.3505 -0.0056 0.6003 0.228 Uiso 1 1 calc R U . . .
H58C H 0.4282 0.0150 0.6052 0.228 Uiso 1 1 calc R U . . .
C59 C 0.2842(13) 0.0589(6) 0.620(2) 0.240(17) Uani 1 1 d . . . . .
H59A H 0.2806 0.0827 0.6494 0.360 Uiso 1 1 calc R U . . .
H59B H 0.2464 0.0630 0.5632 0.360 Uiso 1 1 calc R U . . .
H59C H 0.2707 0.0330 0.6373 0.360 Uiso 1 1 calc R U . . .
C60 C 0.4280(17) 0.0476(6) 0.7200(11) 0.215(16) Uani 1 1 d . . . . .
H60A H 0.4806 0.0586 0.7331 0.323 Uiso 1 1 d R U . . .
H60B H 0.4320 0.0173 0.7291 0.323 Uiso 1 1 d R U . . .
H60C H 0.4106 0.0611 0.7534 0.323 Uiso 1 1 d R U . . .

loop_
_atom_site_aniso_label
_atom_site_aniso_U_11
_atom_site_aniso_U_22
_atom_site_aniso_U_33
_atom_site_aniso_U_23
_atom_site_aniso_U_13
_atom_site_aniso_U_12
Co1 0.0338(8) 0.0407(8) 0.0318(7) 0.0036(6) 0.0147(6) -0.0031(6)
Co2 0.0400(8) 0.0358(8) 0.0309(7) 0.0036(6) 0.0173(6) -0.0007(6)
Co3 0.0336(7) 0.0343(8) 0.0327(6) -0.0004(6) 0.0161(6) 0.0008(6)
Co4 0.0345(8) 0.0374(8) 0.0367(7) -0.0004(6) 0.0147(6) 0.0053(7)
Co5 0.0360(8) 0.0403(8) 0.0344(7) -0.0044(6) 0.0171(6) 0.0019(7)
O1 0.046(5) 0.053(5) 0.047(4) 0.001(4) 0.025(4) 0.003(4)
O2 0.047(5) 0.065(5) 0.031(4) -0.011(3) 0.014(4) -0.006(4)
O3 0.048(4) 0.038(4) 0.048(4) 0.006(3) 0.031(3) 0.003(3)
O4 0.045(4) 0.032(4) 0.035(4) -0.002(3) 0.024(3) 0.002(3)
O5 0.036(4) 0.046(4) 0.033(4) -0.003(3) 0.012(3) 0.005(3)
O6 0.043(4) 0.043(4) 0.031(4) 0.004(3) 0.018(3) -0.004(3)
O7 0.044(4) 0.040(4) 0.042(4) -0.005(3) 0.023(4) 0.004(3)
O8 0.036(4) 0.044(4) 0.034(4) -0.003(3) 0.015(3) -0.004(3)
O9 0.043(4) 0.040(4) 0.040(4) 0.001(3) 0.025(3) 0.013(3)
O10 0.041(4) 0.057(5) 0.029(4) 0.006(3) 0.015(3) -0.002(4)
O11 0.037(4) 0.037(4) 0.032(4) 0.000(3) 0.017(3) -0.003(3)
O12 0.046(5) 0.040(4) 0.036(4) 0.006(3) 0.014(3) -0.005(4)
N1 0.074(10) 0.058(9) 0.204(17) 0.016(9) 0.010(10) 0.023(7)
N2 0.062(8) 0.056(8) 0.056(6) -0.002(5) 0.016(6) -0.030(6)
N3 0.042(6) 0.045(6) 0.048(5) -0.004(5) 0.012(5) -0.017(5)
N4 0.089(10) 0.102(11) 0.122(11) -0.041(8) 0.068(9) -0.035(8)
N5 0.060(8) 0.083(9) 0.049(6) -0.006(6) 0.037(6) 0.006(7)
N6 0.063(7) 0.076(8) 0.058(6) -0.029(5) 0.043(6) -0.018(6)
N7 0.063(5) 0.046(5) 0.081(5) 0.011(4) 0.028(4) 0.009(4)
N8 0.054(7) 0.093(8) 0.043(6) -0.015(5) 0.030(5) 0.000(6)
N9 0.047(7) 0.150(12) 0.050(7) -0.023(7) 0.030(6) -0.009(8)
N10 0.078(11) 0.31(2) 0.069(9) -0.025(11) 0.049(9) -0.037(13)
N11 0.044(6) 0.039(5) 0.070(6) -0.010(5) 0.031(5) 0.011(5)
N12 0.030(5) 0.076(7) 0.039(5) 0.006(5) 0.013(4) -0.012(5)
N13 0.153(14) 0.052(8) 0.112(11) -0.019(8) 0.033(10) -0.001(9)
N14 0.095(9) 0.038(7) 0.065(7) -0.002(6) 0.038(7) -0.001(6)
N15 0.055(7) 0.054(7) 0.050(6) 0.005(5) 0.018(5) 0.001(5)
N16 0.058(6) 0.035(5) 0.034(4) -0.013(4) 0.029(4) -0.016(4)
C1 0.059(8) 0.120(12) 0.036(6) -0.011(7) 0.012(6) 0.005(8)
C2 0.041(7) 0.135(13) 0.049(7) 0.005(8) 0.002(6) -0.022(8)
C3 0.059(8) 0.054(8) 0.073(9) 0.011(6) 0.003(7) 0.023(7)
C4 0.041(6) 0.055(7) 0.022(5) 0.009(5) 0.008(5) 0.003(5)
C5 0.043(7) 0.039(7) 0.032(6) -0.008(5) 0.012(5) 0.004(6)
C6 0.119(12) 0.091(10) 0.056(8) 0.019(7) 0.062(9) 0.006(9)
C7 0.091(10) 0.038(7) 0.116(11) 0.001(7) 0.089(9) 0.010(6)
C8 0.073(8) 0.042(7) 0.067(7) -0.005(6) 0.056(7) -0.004(6)
C9 0.073(9) 0.112(11) 0.063(8) -0.013(8) 0.047(8) -0.035(9)
C10 0.043(7) 0.086(9) 0.042(6) 0.005(6) 0.022(6) -0.023(6)
C11 0.082(12) 0.193(18) 0.109(12) -0.054(12) 0.067(10) -0.077(12)
C12 0.103(13) 0.094(13) 0.183(18) 0.046(12) 0.106(14) 0.042(11)
C13 0.054(9) 0.31(2) 0.029(7) 0.014(10) 0.025(7) 0.016(13)
C14 0.068(8) 0.054(7) 0.053(7) 0.005(6) 0.041(7) 0.015(7)
C15 0.046(8) 0.086(10) 0.047(7) 0.007(6) 0.022(6) -0.008(7)
C16 0.053(8) 0.033(7) 0.072(8) -0.009(6) 0.020(7) 0.008(6)
C17 0.109(13) 0.061(10) 0.089(11) -0.031(8) 0.007(10) 0.003(9)
C18 0.076(10) 0.078(10) 0.098(11) 0.038(8) 0.039(9) 0.047(8)
C19 0.068(5) 0.049(4) 0.085(5) 0.011(4) 0.028(4) 0.008(4)
C20 0.061(4) 0.046(4) 0.067(4) 0.009(3) 0.030(4) 0.002(4)
C21 0.047(7) 0.050(7) 0.054(7) -0.003(6) 0.008(6) 0.032(6)
C22 0.098(11) 0.039(7) 0.072(8) -0.006(6) 0.040(8) 0.007(7)
C23 0.135(14) 0.034(8) 0.131(13) 0.005(7) 0.101(12) -0.001(8)
C24 0.055(7) 0.048(7) 0.069(8) -0.007(6) 0.040(6) -0.005(6)
C25 0.103(12) 0.058(9) 0.106(11) -0.066(8) 0.045(10) -0.012(8)
C26 0.033(6) 0.064(8) 0.032(6) 0.013(6) 0.011(5) 0.002(6)
C27 0.044(7) 0.104(10) 0.033(6) -0.001(7) 0.012(6) -0.011(7)
C28 0.025(7) 0.28(2) 0.066(10) -0.017(12) 0.006(7) -0.009(11)
C29 0.135(17) 0.115(14) 0.072(11) -0.038(10) -0.012(11) -0.036(12)
C30 0.117(14) 0.167(16) 0.052(8) 0.047(10) 0.018(9) -0.026(13)
Co6 0.0379(8) 0.0366(8) 0.0285(7) -0.0024(6) 0.0105(6) 0.0005(6)
Co7 0.0286(7) 0.0425(8) 0.0328(7) 0.0003(6) 0.0107(6) -0.0019(6)
Co8 0.0338(8) 0.0405(8) 0.0338(7) -0.0023(6) 0.0134(6) -0.0003(6)
Co9 0.0366(8) 0.0424(9) 0.0445(8) -0.0082(7) 0.0201(7) -0.0075(7)
Co10 0.0381(8) 0.0398(9) 0.0364(7) -0.0024(6) 0.0139(7) 0.0023(7)
O13 0.050(5) 0.036(4) 0.048(4) 0.002(3) 0.018(4) -0.002(4)
O14 0.036(4) 0.048(5) 0.040(4) 0.004(3) 0.009(4) -0.001(3)
O15 0.036(4) 0.042(4) 0.033(4) 0.000(3) 0.007(3) -0.001(3)
O16 0.033(3) 0.053(4) 0.049(4) 0.011(3) 0.018(3) 0.006(3)
O17 0.042(4) 0.048(4) 0.043(3) 0.005(3) 0.030(3) 0.013(3)
O18 0.026(4) 0.040(4) 0.024(3) -0.005(3) 0.009(3) -0.005(3)
O19 0.049(5) 0.051(5) 0.036(4) 0.001(3) 0.025(4) 0.005(4)
O20 0.035(4) 0.033(4) 0.042(4) -0.009(3) 0.018(3) -0.004(3)
O21 0.037(4) 0.047(4) 0.039(4) -0.007(3) 0.013(3) -0.003(3)
O22 0.045(3) 0.058(4) 0.044(3) -0.018(3) 0.018(3) 0.002(3)
O23 0.056(5) 0.038(4) 0.057(5) -0.005(3) 0.025(4) -0.006(4)
O24 0.048(5) 0.052(5) 0.056(5) -0.008(4) 0.025(4) -0.019(4)
N17 0.106(10) 0.094(9) 0.075(8) -0.033(7) 0.040(7) 0.012(8)
N18 0.049(6) 0.057(7) 0.039(5) -0.013(5) 0.006(5) -0.002(5)
N19 0.089(8) 0.048(6) 0.037(5) 0.002(5) 0.020(5) 0.002(6)
N20 0.039(5) 0.042(6) 0.046(5) -0.007(4) 0.011(4) 0.001(4)
N21 0.047(4) 0.079(4) 0.069(4) 0.013(4) 0.025(4) 0.013(4)
N22 0.052(6) 0.065(7) 0.047(6) -0.008(5) 0.020(5) -0.021(5)
N23 0.044(6) 0.102(9) 0.041(6) -0.021(6) 0.013(5) -0.032(6)
N24 0.106(11) 0.28(2) 0.061(8) -0.055(10) 0.054(8) -0.116(12)
N25 0.048(7) 0.106(10) 0.089(9) -0.014(7) 0.024(7) 0.009(7)
N26 0.047(7) 0.068(7) 0.050(6) -0.002(5) 0.026(6) 0.004(6)
N27 0.056(7) 0.044(6) 0.062(6) -0.002(5) 0.018(6) 0.011(5)
N28 0.056(4) 0.069(4) 0.049(3) -0.022(3) 0.014(3) 0.009(3)
N29 0.086(10) 0.102(12) 0.25(2) 0.041(12) 0.109(13) 0.045(9)
N30 0.041(7) 0.080(9) 0.103(9) -0.005(7) 0.046(7) 0.004(6)
N31 0.057(7) 0.050(7) 0.085(7) 0.003(6) 0.045(6) 0.005(5)
N32 0.056(6) 0.053(6) 0.045(5) -0.012(4) 0.028(5) -0.013(5)
C31 0.159(16) 0.049(8) 0.106(11) -0.013(8) 0.085(12) -0.013(9)
C32 0.107(13) 0.088(11) 0.117(12) 0.031(9) 0.077(11) 0.005(9)
C33 0.115(12) 0.061(9) 0.079(9) 0.035(8) 0.029(9) -0.005(9)
C34 0.075(9) 0.034(7) 0.064(7) -0.004(6) 0.044(7) -0.008(6)
C35 0.045(7) 0.043(7) 0.039(6) -0.010(5) 0.023(6) -0.003(5)
C36 0.048(7) 0.062(8) 0.033(6) -0.019(5) 0.021(5) -0.016(6)
C37 0.044(7) 0.086(9) 0.041(6) -0.004(6) 0.017(6) 0.007(6)
C38 0.076(9) 0.050(8) 0.062(7) 0.017(6) 0.023(7) 0.035(7)
C39 0.056(8) 0.063(9) 0.057(8) 0.006(7) 0.008(7) -0.004(7)
C40 0.044(7) 0.060(8) 0.046(6) -0.012(6) 0.005(6) -0.011(6)
C41 0.025(7) 0.101(12) 0.132(14) -0.021(10) 0.013(8) -0.001(7)
C42 0.056(4) 0.089(5) 0.074(4) 0.002(4) 0.022(4) 0.017(4)
C43 0.053(4) 0.069(4) 0.059(4) 0.005(4) 0.026(3) 0.015(4)
C44 0.052(4) 0.081(5) 0.084(4) 0.019(4) 0.018(4) 0.008(4)
C45 0.043(4) 0.068(4) 0.069(4) 0.019(4) 0.017(4) 0.002(3)
C46 0.067(8) 0.045(7) 0.064(8) -0.017(6) 0.044(7) -0.014(6)
C47 0.108(11) 0.092(11) 0.050(7) -0.033(7) 0.047(8) -0.048(9)
C48 0.099(11) 0.083(10) 0.074(9) -0.003(7) 0.065(9) -0.014(8)
C49 0.070(9) 0.087(10) 0.053(7) 0.001(7) 0.028(7) -0.007(8)
C50 0.048(7) 0.061(8) 0.048(7) -0.011(6) 0.023(6) 0.003(6)
C51 0.142(14) 0.037(7) 0.082(9) -0.008(7) 0.084(10) -0.006(8)
C52 0.07(2) 0.11(3) 0.032(14) -0.024(15) 0.028(14) 0.002(18)
C52A 0.066(19) 0.066(19) 0.025(12) 0.006(12) 0.011(13) -0.012(15)
C53 0.106(8) 0.089(8) 0.074(7) -0.036(6) -0.007(7) 0.021(7)
C54 0.056(3) 0.071(4) 0.052(3) -0.021(3) 0.012(3) 0.006(3)
C55 0.052(3) 0.064(4) 0.047(3) -0.019(3) 0.015(3) 0.004(3)
C56 0.034(6) 0.037(7) 0.057(7) 0.002(6) 0.020(6) -0.002(5)
C57 0.068(9) 0.047(8) 0.094(10) 0.007(7) 0.050(8) -0.005(7)
C58 0.26(3) 0.068(12) 0.185(19) -0.041(12) 0.16(2) -0.048(14)
C59 0.138(19) 0.077(14) 0.58(5) 0.05(2) 0.24(3) 0.001(12)
C60 0.31(4) 0.127(17) 0.106(15) 0.040(13) 0.035(19) -0.10(2)

loop_
_atom_type_symbol
_atom_type_description
_atom_type_scat_dispersion_real
_atom_type_scat_dispersion_imag
_atom_type_scat_source
C C 0.0033 0.0016 'International Tables Vol C Tables 4.2.6.8 and 6.1.1.4'
H H 0.0000 0.0000 'International Tables Vol C Tables 4.2.6.8 and 6.1.1.4'
Co Co 0.3494 0.9721 'International Tables Vol C Tables 4.2.6.8 and 6.1.1.4'
N N 0.0061 0.0033 'International Tables Vol C Tables 4.2.6.8 and 6.1.1.4'
O O 0.0106 0.0060 'International Tables Vol C Tables 4.2.6.8 and 6.1.1.4'

loop_
_geom_angle_atom_site_label_1
_geom_angle_atom_site_label_2
_geom_angle_atom_site_label_3
_geom_angle
O6 Co1 O11 87.1(3)
O6 Co1 O9 88.7(3)
O11 Co1 O9 81.7(3)
O6 Co1 O10 178.2(3)
O11 Co1 O10 94.4(3)
O9 Co1 O10 92.3(3)
O6 Co1 N3 91.9(3)
O11 Co1 N3 97.8(4)
O9 Co1 N3 179.2(3)
O10 Co1 N3 87.1(3)
O6 Co1 N12 88.9(3)
O11 Co1 N12 165.7(3)
O9 Co1 N12 84.4(4)
O10 Co1 N12 89.8(3)
N3 Co1 N12 96.1(4)
O6 Co1 Co2 99.6(2)
O11 Co1 Co2 42.43(19)
O9 Co1 Co2 42.3(2)
O10 Co1 Co2 82.1(2)
N3 Co1 Co2 137.0(3)
N12 Co1 Co2 125.2(3)
O8 Co2 O12 177.7(3)
O8 Co2 O9 87.7(3)
O12 Co2 O9 93.0(3)
O8 Co2 O11 89.8(3)
O12 Co2 O11 92.4(3)
O9 Co2 O11 81.2(3)
O8 Co2 N15 92.9(3)
O12 Co2 N15 84.8(4)
O9 Co2 N15 97.3(4)
O11 Co2 N15 176.8(4)
O8 Co2 N16 87.3(3)
O12 Co2 N16 92.5(3)
O9 Co2 N16 166.7(3)
O11 Co2 N16 86.4(3)
N15 Co2 N16 95.3(4)
O8 Co2 Co1 100.7(2)
O12 Co2 Co1 81.3(2)
O9 Co2 Co1 42.35(19)
O11 Co2 Co1 41.9(2)
N15 Co2 Co1 135.8(3)
N16 Co2 Co1 126.9(2)
O7 Co3 O6 103.0(3)
O7 Co3 O8 100.3(3)
O6 Co3 O8 120.9(3)
O7 Co3 O5 123.9(3)
O6 Co3 O5 104.0(3)
O8 Co3 O5 106.2(3)
O7 Co4 O4 86.8(3)
O7 Co4 O1 178.9(3)
O4 Co4 O1 94.2(3)
O7 Co4 O3 87.4(3)
O4 Co4 O3 80.0(3)
O1 Co4 O3 93.2(3)
O7 Co4 N6 89.5(4)
O4 Co4 N6 98.8(4)
O1 Co4 N6 90.0(4)
O3 Co4 N6 176.7(4)
O7 Co4 N7 86.3(4)
O4 Co4 N7 165.1(4)
O1 Co4 N7 92.8(4)
O3 Co4 N7 86.5(4)
N6 Co4 N7 94.3(5)
O7 Co4 Co5 99.7(2)
O4 Co4 Co5 41.65(19)
O1 Co4 Co5 81.3(2)
O3 Co4 Co5 42.11(19)
N6 Co4 Co5 137.8(3)
N7 Co4 Co5 127.2(3)
O5 Co5 O4 88.7(3)
O5 Co5 O3 87.6(3)
O4 Co5 O3 80.2(3)
O5 Co5 O2 178.1(3)
O4 Co5 O2 93.0(3)
O3 Co5 O2 93.5(3)
O5 Co5 N8 91.4(4)
O4 Co5 N8 178.1(4)
O3 Co5 N8 97.9(4)
O2 Co5 N8 86.9(4)
O5 Co5 N11 86.9(3)
O4 Co5 N11 86.2(3)
O3 Co5 N11 165.5(4)
O2 Co5 N11 92.4(4)
N8 Co5 N11 95.7(4)
O5 Co5 Co4 101.1(2)
O4 Co5 Co4 41.73(19)
O3 Co5 Co4 42.2(2)
O2 Co5 Co4 80.7(2)
N8 Co5 Co4 136.4(3)
N11 Co5 Co4 126.3(3)
C26 O1 Co4 127.2(7)
C26 O2 Co5 125.8(7)
C20 O3 Co5 131.7(6)
C20 O3 Co4 107.6(6)
Co5 O3 Co4 95.7(3)
C24 O4 Co5 109.9(6)
C24 O4 Co4 130.0(6)
Co5 O4 Co4 96.6(3)
C21 O5 Co5 113.5(6)
C21 O5 Co3 118.6(6)
Co5 O5 Co3 106.5(3)
C15 O6 Co1 109.2(6)
C15 O6 Co3 121.1(6)
Co1 O6 Co3 109.8(3)
C16 O7 Co4 113.0(6)
C16 O7 Co3 119.9(6)
Co4 O7 Co3 108.7(3)
C10 O8 Co2 113.9(6)
C10 O8 Co3 118.1(6)
Co2 O8 Co3 108.6(3)
C14 O9 Co1 112.1(6)
C14 O9 Co2 128.3(6)
Co1 O9 Co2 95.3(3)
C5 O10 Co1 123.8(7)
C8 O11 Co1 129.6(6)
C8 O11 Co2 109.9(6)
Co1 O11 Co2 95.7(3)
C5 O12 Co2 126.8(6)
N1 N2 N3 175.0(13)
N2 N3 Co1 118.1(7)
N4 N5 N6 175.1(12)
N5 N6 Co4 119.8(7)
C19 N7 C18 111.1(10)
C19 N7 C17 113.2(11)
C18 N7 C17 106.8(11)
C19 N7 Co4 106.0(8)
C18 N7 Co4 116.1(8)
C17 N7 Co4 103.6(8)
N9 N8 Co5 120.5(8)
N10 N9 N8 177.1(16)
C25 N11 C23 112.5(10)
C25 N11 C22 108.3(9)
C23 N11 C22 110.7(10)
C25 N11 Co5 114.7(8)
C23 N11 Co5 107.4(6)
C22 N11 Co5 102.9(7)
C11 N12 C13 109.8(11)
C11 N12 C12 105.0(12)
C13 N12 C12 110.2(13)
C11 N12 Co1 118.3(9)
C13 N12 Co1 107.7(7)
C12 N12 Co1 105.5(8)
N13 N14 N15 175.7(13)
N14 N15 Co2 120.8(8)
C9 N16 C6 108.8(9)
C9 N16 C7 112.3(10)
C6 N16 C7 109.0(8)
C9 N16 Co2 103.7(6)
C6 N16 Co2 115.7(8)
C7 N16 Co2 107.3(6)
C1 C4 C5 106.3(9)
C1 C4 C3 112.0(9)
C5 C4 C3 108.6(9)
C1 C4 C2 110.2(10)
C5 C4 C2 111.4(8)
C3 C4 C2 108.4(11)
O12 C5 O10 125.9(9)
O12 C5 C4 117.1(9)
O10 C5 C4 117.0(10)
N16 C7 C8 110.1(9)
O11 C8 C7 105.4(8)
N16 C9 C10 110.6(9)
O8 C10 C9 109.6(9)
N12 C12 C14 112.1(11)
C15 C13 N12 108.2(12)
O9 C14 C12 110.0(9)
O6 C15 C13 112.7(10)
C17 C16 O7 111.6(10)
C16 C17 N7 110.2(11)
N7 C19 C20 114.3(11)
O3 C20 C19 106.3(10)
O5 C21 C22 108.9(8)
N11 C22 C21 109.3(9)
N11 C23 C24 110.2(10)
O4 C24 C23 103.7(10)
O1 C26 O2 125.0(9)
O1 C26 C27 118.5(11)
O2 C26 C27 116.4(11)
C28 C27 C30 108.9(14)
C28 C27 C29 109.1(14)
C30 C27 C29 109.6(13)
C28 C27 C26 109.7(10)
C30 C27 C26 108.3(11)
C29 C27 C26 111.2(11)
O15 Co6 O13 178.2(3)
O15 Co6 O18 89.2(3)
O13 Co6 O18 92.5(3)
O15 Co6 O17 87.0(3)
O13 Co6 O17 94.1(3)
O18 Co6 O17 79.7(3)
O15 Co6 N19 92.6(4)
O13 Co6 N19 85.8(4)
O18 Co6 N19 177.9(4)
O17 Co6 N19 99.3(4)
O15 Co6 N20 87.2(3)
O13 Co6 N20 92.1(3)
O18 Co6 N20 86.9(3)
O17 Co6 N20 165.4(3)
N19 Co6 N20 94.3(4)
O15 Co6 Co7 100.73(19)
O13 Co6 Co7 81.0(2)
O18 Co6 Co7 41.81(19)
O17 Co6 Co7 41.46(19)
N19 Co6 Co7 136.6(4)
N20 Co6 Co7 127.1(2)
O17 Co7 O16 88.7(3)
O17 Co7 O18 80.8(3)
O16 Co7 O18 85.8(3)
O17 Co7 O14 93.0(3)
O16 Co7 O14 178.3(3)
O18 Co7 O14 94.8(3)
O17 Co7 N22 178.6(4)
O16 Co7 N22 92.4(4)
O18 Co7 N22 98.5(4)
O14 Co7 N22 85.9(4)
O17 Co7 N21 85.9(4)
O16 Co7 N21 87.9(4)
O18 Co7 N21 165.4(4)
O14 Co7 N21 91.8(4)
N22 Co7 N21 94.9(4)
O17 Co7 Co6 42.4(2)
O16 Co7 Co6 99.9(2)
O18 Co7 Co6 42.07(18)
O14 Co7 Co6 81.6(2)
N22 Co7 Co6 136.6(3)
N21 Co7 Co6 126.7(3)
O16 Co8 O19 104.3(3)
O16 Co8 O20 103.4(3)
O19 Co8 O20 119.5(3)
O16 Co8 O15 123.4(3)
O19 Co8 O15 103.7(3)
O20 Co8 O15 103.9(3)
O20 Co9 O22 86.5(3)
O20 Co9 O21 90.1(3)
O22 Co9 O21 81.0(3)
O20 Co9 O24 177.8(3)
O22 Co9 O24 94.1(3)
O21 Co9 O24 92.1(3)
O20 Co9 N31 91.4(4)
O22 Co9 N31 98.9(4)
O21 Co9 N31 178.5(4)
O24 Co9 N31 86.4(4)
O20 Co9 N32 88.4(3)
O22 Co9 N32 162.9(4)
O21 Co9 N32 82.7(3)
O24 Co9 N32 91.6(3)
N31 Co9 N32 97.6(4)
O20 Co9 Co10 99.7(2)
O22 Co9 Co10 41.2(2)
O21 Co9 Co10 42.72(19)
O24 Co9 Co10 82.1(2)
N31 Co9 Co10 136.7(3)
N32 Co9 Co10 124.3(3)
O22 Co10 O19 88.8(3)
O22 Co10 O21 81.6(3)
O19 Co10 O21 87.4(3)
O22 Co10 O23 92.5(3)
O19 Co10 O23 178.6(3)
O21 Co10 O23 92.2(3)
O22 Co10 N27 179.3(4)
O19 Co10 N27 91.8(4)
O21 Co10 N27 98.0(4)
O23 Co10 N27 87.0(4)
O22 Co10 N28 86.1(4)
O19 Co10 N28 87.9(4)
O21 Co10 N28 166.9(4)
O23 Co10 N28 92.8(4)
N27 Co10 N28 94.4(4)
O22 Co10 Co9 41.8(2)
O19 Co10 Co9 99.6(2)
O21 Co10 Co9 42.8(2)
O23 Co10 Co9 80.9(2)
N27 Co10 Co9 137.6(3)
N28 Co10 Co9 126.5(3)
C35 O13 Co6 126.6(7)
C35 O14 Co7 125.2(6)
C40 O15 Co6 112.6(6)
C40 O15 Co8 118.2(6)
Co6 O15 Co8 107.4(3)
C45 O16 Co7 112.3(6)
C45 O16 Co8 120.0(7)
Co7 O16 Co8 108.3(3)
C43 O17 Co7 110.7(6)
C43 O17 Co6 129.6(6)
Co7 O17 Co6 96.2(3)
C36 O18 Co7 131.7(6)
C36 O18 Co6 108.6(5)
Co7 O18 Co6 96.1(3)
C51 O19 Co10 111.3(6)
C51 O19 Co8 120.4(6)
Co10 O19 Co8 110.4(3)
C46 O20 Co9 110.0(6)
C46 O20 Co8 121.0(6)
Co9 O20 Co8 110.5(3)
C50 O21 Co10 129.1(6)
C50 O21 Co9 113.2(6)
Co10 O21 Co9 94.5(3)
C55 O22 Co10 111.9(6)
C55 O22 Co9 128.3(7)
Co10 O22 Co9 97.0(3)
C56 O23 Co10 126.8(7)
C56 O24 Co9 126.1(7)
N17 N18 N19 177.8(12)
N18 N19 Co6 120.8(8)
C38 N20 C37 110.9(9)
C38 N20 C39 108.4(8)
C37 N20 C39 110.3(9)
C38 N20 Co6 116.3(8)
C37 N20 Co6 107.0(6)
C39 N20 Co6 103.6(7)
C41 N21 C42 116.1(12)
C41 N21 C44 102.7(10)
C42 N21 C44 113.5(11)
C41 N21 Co7 115.7(9)
C42 N21 Co7 106.1(8)
C44 N21 Co7 102.0(8)
N23 N22 Co7 120.9(8)
N24 N23 N22 175.3(12)
N25 N26 N27 173.2(12)
N26 N27 Co10 117.9(8)
C52 N28 C54 128.9(16)
C54 N28 C53 110.6(11)
C54 N28 C52A 90.4(14)
C53 N28 C52A 125.0(16)
C52 N28 Co10 105.0(11)
C54 N28 Co10 105.2(7)
C53 N28 Co10 115.6(8)
C52A N28 Co10 105.8(10)
N29 N30 N31 174.6(14)
N30 N31 Co9 121.5(8)
C47 N32 C49 110.4(11)
C47 N32 C48 112.7(9)
C49 N32 C48 109.3(9)
C47 N32 Co9 105.0(6)
C49 N32 Co9 104.9(7)
C48 N32 Co9 114.2(8)
C31 C34 C32 109.8(12)
C31 C34 C33 110.4(11)
C32 C34 C33 111.5(11)
C31 C34 C35 106.8(9)
C32 C34 C35 108.4(10)
C33 C34 C35 109.9(10)
O13 C35 O14 125.4(9)
O13 C35 C34 119.2(9)
O14 C35 C34 115.3(9)
O18 C36 C37 106.1(8)
N20 C37 C36 107.8(9)
C40 C39 N20 108.5(9)
O15 C40 C39 111.4(10)
N21 C42 C43 115.8(11)
O17 C43 C42 105.4(10)
C45 C44 N21 114.8(10)
C44 C45 O16 111.6(10)
O20 C46 C47 106.9(9)
N32 C47 C46 111.0(10)
N32 C49 C50 109.9(9)
O21 C50 C49 111.6(9)
O19 C51 C52A 110.4(14)
O19 C51 C52 112.0(12)
N28 C52 C51 108.4(16)
C51 C52A N28 107.7(15)
C55 C54 N28 120.7(10)
C54 C55 O22 106.0(10)
O24 C56 O23 124.1(10)
O24 C56 C57 118.7(11)
O23 C56 C57 117.1(10)
C59 C57 C58 109.8(16)
C59 C57 C60 113.1(19)
C58 C57 C60 105.3(16)
C59 C57 C56 109.2(12)
C58 C57 C56 112.3(12)
C60 C57 C56 107.1(11)

loop_
_geom_bond_atom_site_label_1
_geom_bond_atom_site_label_2
_geom_bond_distance
Co1 O6 1.865(6)
Co1 O11 1.890(7)
Co1 O9 1.907(6)
Co1 O10 1.923(6)
Co1 N3 1.931(9)
Co1 N12 1.936(9)
Co1 Co2 2.8186(18)
Co2 O8 1.875(6)
Co2 O12 1.894(7)
Co2 O9 1.907(7)
Co2 O11 1.911(6)
Co2 N15 1.943(10)
Co2 N16 1.948(8)
Co3 O7 1.978(7)
Co3 O6 1.995(7)
Co3 O8 2.004(6)
Co3 O5 2.005(6)
Co4 O7 1.873(6)
Co4 O4 1.897(6)
Co4 O1 1.903(7)
Co4 O3 1.913(7)
Co4 N6 1.918(10)
Co4 N7 1.962(9)
Co4 Co5 2.8319(19)
Co5 O5 1.891(6)
Co5 O4 1.895(6)
Co5 O3 1.908(7)
Co5 O2 1.926(7)
Co5 N8 1.952(10)
Co5 N11 1.958(9)
O1 C26 1.235(13)
O2 C26 1.282(13)
O3 C20 1.420(12)
O4 C24 1.435(12)
O5 C21 1.416(11)
O6 C15 1.401(12)
O7 C16 1.432(11)
O8 C10 1.389(12)
O9 C14 1.453(13)
O10 C5 1.285(12)
O11 C8 1.403(11)
O12 C5 1.262(12)
N1 N2 1.128(15)
N2 N3 1.229(14)
N4 N5 1.152(14)
N5 N6 1.198(14)
N7 C19 1.445(16)
N7 C18 1.475(15)
N7 C17 1.505(16)
N8 N9 1.151(14)
N9 N10 1.131(16)
N11 C25 1.472(13)
N11 C23 1.478(15)
N11 C22 1.495(15)
N12 C11 1.447(15)
N12 C13 1.487(14)
N12 C12 1.489(16)
N13 N14 1.126(14)
N14 N15 1.178(13)
N16 C9 1.473(14)
N16 C6 1.502(13)
N16 C7 1.522(12)
C1 C4 1.513(15)
C2 C4 1.551(16)
C3 C4 1.531(14)
C4 C5 1.529(13)
C7 C8 1.525(15)
C9 C10 1.504(14)
C12 C14 1.502(18)
C13 C15 1.484(19)
C16 C17 1.428(17)
C19 C20 1.462(16)
C21 C22 1.506(14)
C23 C24 1.522(17)
C26 C27 1.527(14)
C27 C28 1.460(18)
C27 C30 1.484(17)
C27 C29 1.519(18)
Co6 O15 1.884(7)
Co6 O13 1.902(7)
Co6 O18 1.908(6)
Co6 O17 1.919(6)
Co6 N19 1.935(9)
Co6 N20 1.958(9)
Co6 Co7 2.8318(17)
Co7 O17 1.886(6)
Co7 O16 1.891(7)
Co7 O18 1.899(6)
Co7 O14 1.903(7)
Co7 N22 1.917(9)
Co7 N21 1.966(10)
Co8 O16 1.981(7)
Co8 O19 1.992(7)
Co8 O20 1.996(7)
Co8 O15 2.005(6)
Co9 O20 1.867(6)
Co9 O22 1.889(7)
Co9 O21 1.917(7)
Co9 O24 1.920(7)
Co9 N31 1.922(11)
Co9 N32 1.976(8)
Co9 Co10 2.813(2)
Co10 O22 1.866(7)
Co10 O19 1.876(7)
Co10 O21 1.914(6)
Co10 O23 1.934(8)
Co10 N27 1.945(10)
Co10 N28 1.949(9)
O13 C35 1.260(11)
O14 C35 1.284(11)
O15 C40 1.434(13)
O16 C45 1.423(13)
O17 C43 1.400(13)
O18 C36 1.394(12)
O19 C51 1.400(12)
O20 C46 1.441(11)
O21 C50 1.378(11)
O22 C55 1.457(12)
O23 C56 1.269(13)
O24 C56 1.268(12)
N17 N18 1.141(13)
N18 N19 1.183(12)
N20 C38 1.457(13)
N20 C37 1.510(13)
N20 C39 1.524(13)
N21 C41 1.412(15)
N21 C42 1.434(15)
N21 C44 1.501(15)
N22 N23 1.188(13)
N23 N24 1.122(14)
N25 N26 1.151(13)
N26 N27 1.180(13)
N28 C52 1.43(3)
N28 C54 1.441(15)
N28 C53 1.443(15)
N28 C52A 1.53(3)
N29 N30 1.140(15)
N30 N31 1.174(14)
N32 C47 1.436(14)
N32 C49 1.477(15)
N32 C48 1.506(14)
C31 C34 1.496(16)
C32 C34 1.510(18)
C33 C34 1.515(16)
C34 C35 1.560(14)
C36 C37 1.531(14)
C39 C40 1.481(15)
C42 C43 1.480(15)
C44 C45 1.420(16)
C46 C47 1.506(16)
C49 C50 1.534(16)
C51 C52A 1.47(3)
C51 C52 1.57(3)
C54 C55 1.430(15)
C56 C57 1.531(15)
C57 C59 1.43(2)
C57 C58 1.471(19)
C57 C60 1.48(2)
